data_4032294
loop_
_publ_author_name
'Zhu, Qiuhua'
'Ye, Ziwei'
'Yang, Weijie'
'Cai, Xiaotie'
'Tang, Ben Zhong'

_publ_section_title
;
 One-Pot Synthesis and Structure-Property Relationship of Aminomaleimides:
 Fluorescence Efficiencies in Monomers and Aggregates Easily Tuned by
 Switch of Aryl and Alkyl.
;
_journal_issue 2
_journal_name_full 'The Journal of organic chemistry'
_journal_page_first 1096
_journal_page_last 1104
_journal_paper_doi 10.1021/acs.joc.6b02706
_journal_volume 82
_journal_year 2017
_chemical_formula_moiety 'C28 H32 N4 O4'
_chemical_formula_sum 'C28 H32 N4 O4'
_chemical_formula_weight 488.58
_chemical_name_systematic
; 
 ? 
;
_space_group_IT_number 2
_symmetry_cell_setting triclinic
_symmetry_space_group_name_Hall '-P 1'
_symmetry_space_group_name_H-M 'P -1'
_atom_sites_solution_hydrogens geom
_atom_sites_solution_primary direct
_atom_sites_solution_secondary difmap
_audit_creation_method SHELXL-97
_cell_angle_alpha 100.20(3)
_cell_angle_beta 100.72(3)
_cell_angle_gamma 103.43(3)
_cell_formula_units_Z 1
_cell_length_a 5.3006(11)
_cell_length_b 9.2682(19)
_cell_length_c 14.148(3)
_cell_measurement_reflns_used 5300
_cell_measurement_temperature 293(2)
_cell_measurement_theta_max 28.00
_cell_measurement_theta_min 1.26
_cell_volume 646.4(3)
_computing_cell_refinement RAPID-AUTO
_computing_data_collection 'RAPID-AUTO (Rigaku, 1998)'
_computing_data_reduction 'CrystalStructure (Rigaku/MSC, 2002)'
_computing_molecular_graphics 'ORTEPII (Johnson, 1976)'
_computing_publication_material SHELXL97
_computing_structure_refinement 'SHELXL-97 (Sheldrick, 2008)'
_computing_structure_solution 'SHELXS-97 (Sheldrick, 2008)'
_diffrn_ambient_temperature 293(2)
_diffrn_measured_fraction_theta_full 0.998
_diffrn_measured_fraction_theta_max 0.998
_diffrn_measurement_device_type 'Rigaku/MSC Mercury CCD'
_diffrn_measurement_method \w
_diffrn_radiation_monochromator graphite
_diffrn_radiation_source 'fine-focus sealed tube'
_diffrn_radiation_type MoK\a
_diffrn_radiation_wavelength 0.71073
_diffrn_reflns_av_R_equivalents 0.0373
_diffrn_reflns_av_sigmaI/netI 0.0548
_diffrn_reflns_limit_h_max 6
_diffrn_reflns_limit_h_min -6
_diffrn_reflns_limit_k_max 11
_diffrn_reflns_limit_k_min -11
_diffrn_reflns_limit_l_max 16
_diffrn_reflns_limit_l_min -16
_diffrn_reflns_number 5199
_diffrn_reflns_theta_full 25.20
_diffrn_reflns_theta_max 25.20
_diffrn_reflns_theta_min 3.01
_diffrn_standards_number 0
_exptl_absorpt_coefficient_mu 0.085
_exptl_absorpt_correction_T_max 0.993
_exptl_absorpt_correction_T_min 0.985
_exptl_absorpt_correction_type multi-scan
_exptl_absorpt_process_details '(Jacobson, 1998)'
_exptl_crystal_colour colorless
_exptl_crystal_density_diffrn 1.255
_exptl_crystal_density_method 'not measured'
_exptl_crystal_description block
_exptl_crystal_F_000 260
_exptl_crystal_size_max 0.33
_exptl_crystal_size_mid 0.28
_exptl_crystal_size_min 0.22
_refine_diff_density_max 0.169
_refine_diff_density_min -0.204
_refine_diff_density_rms 0.043
_refine_ls_extinction_method none
_refine_ls_goodness_of_fit_ref 0.955
_refine_ls_hydrogen_treatment mixed
_refine_ls_matrix_type full
_refine_ls_number_parameters 164
_refine_ls_number_reflns 2327
_refine_ls_number_restraints 0
_refine_ls_restrained_S_all 0.955
_refine_ls_R_factor_all 0.1104
_refine_ls_R_factor_gt 0.0523
_refine_ls_shift/su_max 0.000
_refine_ls_shift/su_mean 0.000
_refine_ls_structure_factor_coef Fsqd
_refine_ls_weighting_details 'calc w=1/[\s^2^(Fo^2^)+(0.1084P)^2^+0.0000P] where P=(Fo^2^+2Fc^2^)/3'
_refine_ls_weighting_scheme calc
_refine_ls_wR_factor_gt 0.1437
_refine_ls_wR_factor_ref 0.1897
_reflns_number_gt 1221
_reflns_number_total 2327
_reflns_threshold_expression >2sigma(I)
_cod_data_source_file jo6b02706_si_004.cif
_cod_data_source_block 1
_cod_depositor_comments
;
The following automatic conversions were performed:

'_symmetry_cell_setting' value 'Triclinic' changed to 'triclinic'
according to
/home/data/users/saulius/crontab/automatic-downloads/current/ACS/lib/dictionaries/cif_core.dic
dictionary named 'cif_core.dic' version 2.4.2 from 2011-04-26.

Automatic conversion script
Id: cif_fix_values 4973 2017-02-22 13:04:09Z antanas 
;
_cod_original_cell_volume 646.4(2)
_cod_original_sg_symbol_Hall '-P 1 '
_cod_database_code 4032294

loop_
_symmetry_equiv_pos_as_xyz
'x, y, z'
'-x, -y, -z'

loop_
_atom_site_label
_atom_site_type_symbol
_atom_site_fract_x
_atom_site_fract_y
_atom_site_fract_z
_atom_site_U_iso_or_equiv
_atom_site_adp_type
_atom_site_occupancy
_atom_site_symmetry_multiplicity
_atom_site_calc_flag
_atom_site_refinement_flags
O1 O 0.0869(4) 0.7008(2) 0.13633(15) 0.0823(7) Uani 1 1 d .
O2 O 0.8207(4) 1.0025(2) 0.07985(14) 0.0788(7) Uani 1 1 d .
N1 N 0.6896(5) 0.7404(2) -0.07515(15) 0.0614(6) Uani 1 1 d .
H1 H 0.8378 0.8105 -0.0618 0.074 Uiso 1 1 calc R
N2 N 0.4692(5) 0.8782(2) 0.13528(16) 0.0650(6) Uani 1 1 d .
C4 C 0.5285(8) 0.4413(4) -0.3498(2) 0.0898(11) Uani 1 1 d .
H4 H 0.4928 0.3771 -0.4121 0.108 Uiso 1 1 calc R
C5 C 0.7562(7) 0.5587(4) -0.3163(2) 0.0891(10) Uani 1 1 d .
H5 H 0.8776 0.5736 -0.3558 0.107 Uiso 1 1 calc R
C6 C 0.8086(7) 0.6547(3) -0.2255(2) 0.0761(9) Uani 1 1 d .
H6 H 0.9649 0.7342 -0.2039 0.091 Uiso 1 1 calc R
C1 C 0.6321(6) 0.6348(3) -0.16570(19) 0.0589(7) Uani 1 1 d .
C2 C 0.4019(6) 0.5145(3) -0.1989(2) 0.0721(8) Uani 1 1 d .
H2 H 0.2811 0.4981 -0.1593 0.087 Uiso 1 1 calc R
C3 C 0.3532(7) 0.4195(3) -0.2904(2) 0.0852(10) Uani 1 1 d .
H3 H 0.1985 0.3390 -0.3125 0.102 Uiso 1 1 calc R
C7 C 0.5461(5) 0.7481(3) -0.00593(18) 0.0576(7) Uani 1 1 d .
C8 C 0.3284(6) 0.6585(3) 0.01022(19) 0.0639(8) Uani 1 1 d .
H8 H 0.2316 0.5623 -0.0281 0.077 Uiso 1 1 calc R
C10 C 0.6378(6) 0.8919(3) 0.0738(2) 0.0627(7) Uani 1 1 d .
C11 C 0.4666(7) 0.9976(3) 0.2158(2) 0.0720(8) Uani 1 1 d .
H11A H 0.2865 0.9807 0.2254 0.086 Uiso 1 1 calc R
H11B H 0.5126 1.0944 0.1970 0.086 Uiso 1 1 calc R
C12 C 0.6510(8) 1.0088(4) 0.3111(2) 0.0888(10) Uani 1 1 d .
H12A H 0.8308 1.0209 0.3018 0.107 Uiso 1 1 calc R
H12B H 0.5989 0.9153 0.3331 0.107 Uiso 1 1 calc R
C13 C 0.6478(9) 1.1436(5) 0.3903(2) 0.1149(14) Uani 1 1 d .
H13A H 0.6749 1.2343 0.3639 0.138 Uiso 1 1 calc R
H13B H 0.4727 1.1244 0.4048 0.138 Uiso 1 1 calc R
C9 C 0.2702(6) 0.7374(3) 0.0976(2) 0.0655(8) Uani 1 1 d .
C14 C 0.8475(12) 1.1735(7) 0.4818(3) 0.176(3) Uani 1 1 d .
H14A H 0.8077 1.0903 0.5135 0.264 Uiso 1 1 calc R
H14B H 0.8468 1.2660 0.5247 0.264 Uiso 1 1 calc R
H14C H 1.0204 1.1839 0.4678 0.264 Uiso 1 1 calc R

loop_
_atom_site_aniso_label
_atom_site_aniso_U_11
_atom_site_aniso_U_22
_atom_site_aniso_U_33
_atom_site_aniso_U_23
_atom_site_aniso_U_13
_atom_site_aniso_U_12
O1 0.0683(15) 0.0803(13) 0.0898(14) 0.0103(11) 0.0301(12) 0.0024(11)
O2 0.0726(15) 0.0590(11) 0.0873(14) 0.0026(9) 0.0217(11) -0.0068(10)
N1 0.0506(14) 0.0552(12) 0.0669(13) 0.0048(10) 0.0098(11) 0.0026(10)
N2 0.0580(16) 0.0557(12) 0.0698(13) 0.0020(11) 0.0143(12) 0.0035(11)
C4 0.090(3) 0.085(2) 0.081(2) -0.0140(17) 0.0177(19) 0.024(2)
C5 0.079(3) 0.086(2) 0.092(2) -0.0043(19) 0.0304(19) 0.015(2)
C6 0.066(2) 0.0669(17) 0.086(2) 0.0001(15) 0.0221(17) 0.0097(15)
C1 0.0554(18) 0.0518(14) 0.0660(15) 0.0076(12) 0.0096(13) 0.0159(12)
C2 0.061(2) 0.0635(16) 0.0811(19) 0.0040(14) 0.0149(15) 0.0067(14)
C3 0.078(2) 0.0689(18) 0.087(2) -0.0122(16) 0.0119(18) 0.0077(16)
C7 0.0516(17) 0.0502(13) 0.0645(15) 0.0084(12) 0.0070(13) 0.0101(13)
C8 0.0589(19) 0.0552(14) 0.0660(16) 0.0047(12) 0.0121(14) 0.0027(13)
C10 0.0569(18) 0.0543(15) 0.0704(16) 0.0108(13) 0.0108(14) 0.0091(13)
C11 0.070(2) 0.0648(16) 0.0747(18) 0.0038(14) 0.0158(16) 0.0157(15)
C12 0.097(3) 0.086(2) 0.0730(19) -0.0037(16) 0.0097(19) 0.031(2)
C13 0.113(4) 0.131(3) 0.088(2) -0.015(2) 0.012(2) 0.049(3)
C9 0.0552(19) 0.0612(16) 0.0739(17) 0.0147(13) 0.0122(15) 0.0071(13)
C14 0.161(5) 0.222(6) 0.107(3) -0.050(4) -0.005(3) 0.072(5)

loop_
_atom_type_symbol
_atom_type_description
_atom_type_scat_dispersion_real
_atom_type_scat_dispersion_imag
_atom_type_scat_source
C C 0.0033 0.0016 'International Tables Vol C Tables 4.2.6.8 and 6.1.1.4'
H H 0.0000 0.0000 'International Tables Vol C Tables 4.2.6.8 and 6.1.1.4'
N N 0.0061 0.0033 'International Tables Vol C Tables 4.2.6.8 and 6.1.1.4'
O O 0.0106 0.0060 'International Tables Vol C Tables 4.2.6.8 and 6.1.1.4'

loop_
_geom_angle_atom_site_label_1
_geom_angle_atom_site_label_2
_geom_angle_atom_site_label_3
_geom_angle
C7 N1 C1 129.4(2)
C7 N1 H1 115.3
C1 N1 H1 115.3
C10 N2 C9 108.6(2)
C10 N2 C11 125.4(2)
C9 N2 C11 125.2(3)
C5 C4 C3 118.9(3)
C5 C4 H4 120.5
C3 C4 H4 120.5
C6 C5 C4 120.9(3)
C6 C5 H5 119.5
C4 C5 H5 119.5
C5 C6 C1 120.6(3)
C5 C6 H6 119.7
C1 C6 H6 119.7
C6 C1 C2 118.8(2)
C6 C1 N1 118.3(2)
C2 C1 N1 122.9(3)
C3 C2 C1 119.7(3)
C3 C2 H2 120.2
C1 C2 H2 120.2
C2 C3 C4 121.2(3)
C2 C3 H3 119.4
C4 C3 H3 119.4
C8 C7 N1 135.9(2)
C8 C7 C10 108.1(2)
N1 C7 C10 115.9(2)
C7 C8 C9 108.0(2)
C7 C8 H8 126.0
C9 C8 H8 126.0
O2 C10 N2 126.4(2)
O2 C10 C7 126.4(2)
N2 C10 C7 107.1(2)
N2 C11 C12 114.8(3)
N2 C11 H11A 108.6
C12 C11 H11A 108.6
N2 C11 H11B 108.6
C12 C11 H11B 108.6
H11A C11 H11B 107.6
C11 C12 C13 111.3(3)
C11 C12 H12A 109.4
C13 C12 H12A 109.4
C11 C12 H12B 109.4
C13 C12 H12B 109.4
H12A C12 H12B 108.0
C14 C13 C12 114.3(4)
C14 C13 H13A 108.7
C12 C13 H13A 108.7
C14 C13 H13B 108.7
C12 C13 H13B 108.7
H13A C13 H13B 107.6
O1 C9 N2 121.8(3)
O1 C9 C8 130.1(2)
N2 C9 C8 108.1(2)
C13 C14 H14A 109.5
C13 C14 H14B 109.5
H14A C14 H14B 109.5
C13 C14 H14C 109.5
H14A C14 H14C 109.5
H14B C14 H14C 109.5

loop_
_geom_bond_atom_site_label_1
_geom_bond_atom_site_label_2
_geom_bond_distance
O1 C9 1.212(3)
O2 C10 1.215(3)
N1 C7 1.349(3)
N1 C1 1.402(3)
N1 H1 0.8600
N2 C10 1.358(3)
N2 C9 1.415(3)
N2 C11 1.446(3)
C4 C5 1.364(5)
C4 C3 1.369(5)
C4 H4 0.9300
C5 C6 1.367(4)
C5 H5 0.9300
C6 C1 1.377(4)
C6 H6 0.9300
C1 C2 1.386(4)
C2 C3 1.374(4)
C2 H2 0.9300
C3 H3 0.9300
C7 C8 1.339(4)
C7 C10 1.500(4)
C8 C9 1.444(4)
C8 H8 0.9300
C11 C12 1.483(4)
C11 H11A 0.9700
C11 H11B 0.9700
C12 C13 1.529(4)
C12 H12A 0.9700
C12 H12B 0.9700
C13 C14 1.449(6)
C13 H13A 0.9700
C13 H13B 0.9700
C14 H14A 0.9600
C14 H14B 0.9600
C14 H14C 0.9600
